data_7212325
loop_
_publ_author_name
'Thu\'ery, Pierre'

_publ_section_title
;
 Uranyl--organic assemblies with the macrocyclic ligand
 1,4,8,11-tetraazacyclotetradecane-1,4,8,11-tetraacetate (TETA)
;
_journal_issue 6
_journal_name_full CrystEngComm
_journal_page_first 1905
_journal_paper_doi 10.1039/b924966d
_journal_volume 12
_journal_year 2010
_chemical_formula_sum 'C20 H34 N4 O18 U2'
_chemical_formula_weight 1094.57
_space_group_IT_number 2
_symmetry_cell_setting triclinic
_symmetry_space_group_name_Hall '-P 1'
_symmetry_space_group_name_H-M 'P -1'
_atom_sites_solution_hydrogens geom
_atom_sites_solution_primary heavy
_atom_sites_solution_secondary difmap
_audit_creation_method SHELXL-97
_cell_angle_alpha 72.602(6)
_cell_angle_beta 75.267(5)
_cell_angle_gamma 79.158(6)
_cell_formula_units_Z 1
_cell_length_a 8.5290(9)
_cell_length_b 8.6076(5)
_cell_length_c 10.7849(11)
_cell_measurement_reflns_used 23982
_cell_measurement_temperature 100(2)
_cell_measurement_theta_max 25.68
_cell_measurement_theta_min 2.49
_cell_volume 725.29(12)
_computing_cell_refinement 'HKL2000 (Otwinowski & Minor, 1997)'
_computing_data_collection 'COLLECT (Nonius, 1998)'
_computing_data_reduction 'HKL2000 (Otwinowski & Minor, 1997)'
_computing_molecular_graphics 'SHELXTL (Sheldrick, 2008)'
_computing_publication_material 'SHELXTL (Sheldrick, 2008); PLATON (Spek, 2003)'
_computing_structure_refinement 'SHELXL-97 (Sheldrick, 2008)'
_computing_structure_solution 'SHELXS-97 (Sheldrick, 2008)'
_diffrn_ambient_temperature 100(2)
_diffrn_measured_fraction_theta_full 0.997
_diffrn_measured_fraction_theta_max 0.997
_diffrn_measurement_device_type 'Nonius Kappa-CCD area-detector diffractometer'
_diffrn_measurement_method 'two \f and four \w scans with 2\% steps (442 frames)'
_diffrn_radiation_monochromator graphite
_diffrn_radiation_source 'fine-focus sealed tube'
_diffrn_radiation_type MoK\a
_diffrn_radiation_wavelength 0.71073
_diffrn_reflns_av_R_equivalents 0.0362
_diffrn_reflns_av_sigmaI/netI 0.0478
_diffrn_reflns_limit_h_max 10
_diffrn_reflns_limit_h_min -10
_diffrn_reflns_limit_k_max 10
_diffrn_reflns_limit_k_min -10
_diffrn_reflns_limit_l_max 13
_diffrn_reflns_limit_l_min -13
_diffrn_reflns_number 23982
_diffrn_reflns_theta_full 25.68
_diffrn_reflns_theta_max 25.68
_diffrn_reflns_theta_min 2.49
_diffrn_standards_decay_% 0
_diffrn_standards_interval_time 0
_diffrn_standards_number 0
_exptl_absorpt_coefficient_mu 11.239
_exptl_absorpt_correction_T_max 0.714
_exptl_absorpt_correction_T_min 0.481
_exptl_absorpt_correction_type multi-scan
_exptl_absorpt_process_details 'SCALEPACK (Otwinowski & Minor, 1997)'
_exptl_crystal_colour 'translucent light yellow'
_exptl_crystal_density_diffrn 2.506
_exptl_crystal_density_method 'not measured'
_exptl_crystal_description lath
_exptl_crystal_F_000 510
_exptl_crystal_size_max 0.14
_exptl_crystal_size_mid 0.05
_exptl_crystal_size_min 0.03
_refine_diff_density_max 1.825
_refine_diff_density_min -1.645
_refine_diff_density_rms 0.191
_refine_ls_extinction_method none
_refine_ls_goodness_of_fit_ref 1.028
_refine_ls_hydrogen_treatment constr
_refine_ls_matrix_type full
_refine_ls_number_parameters 199
_refine_ls_number_reflns 2748
_refine_ls_number_restraints 0
_refine_ls_restrained_S_all 1.028
_refine_ls_R_factor_all 0.0363
_refine_ls_R_factor_gt 0.0294
_refine_ls_shift/su_max 0.001
_refine_ls_shift/su_mean 0.000
_refine_ls_structure_factor_coef Fsqd
_refine_ls_weighting_details 'calc w=1/[\s^2^(Fo^2^)+(0.0429P)^2^] where P=(Fo^2^+2Fc^2^)/3'
_refine_ls_weighting_scheme calc
_refine_ls_wR_factor_gt 0.0703
_refine_ls_wR_factor_ref 0.0725
_reflns_number_gt 2440
_reflns_number_total 2748
_reflns_threshold_expression >2sigma(I)
_cod_data_source_file b924966d.txt
_cod_data_source_block 1
_cod_original_cell_volume 725.30(12)
_cod_database_code 7212325

loop_
_symmetry_equiv_pos_as_xyz
'x, y, z'
'-x, -y, -z'

loop_
_atom_site_label
_atom_site_type_symbol
_atom_site_fract_x
_atom_site_fract_y
_atom_site_fract_z
_atom_site_U_iso_or_equiv
_atom_site_adp_type
_atom_site_occupancy
_atom_site_symmetry_multiplicity
_atom_site_calc_flag
_atom_site_refinement_flags
U U 0.81631(3) 0.55619(3) 0.78103(2) 0.02276(10) Uani 1 1 d .
O1 O 1.0082(5) 0.5875(6) 0.7977(5) 0.0286(10) Uani 1 1 d .
O2 O 0.6265(6) 0.5255(5) 0.7598(5) 0.0300(10) Uani 1 1 d .
O3 O 0.7276(6) 0.8394(5) 0.7440(5) 0.0301(10) Uani 1 1 d .
O4 O 0.7730(6) 0.9015(6) 0.9184(5) 0.0317(11) Uani 1 1 d .
O5 O 0.8462(6) 1.2969(5) -0.0711(4) 0.0282(10) Uani 1 1 d .
O6 O 0.5970(6) 1.2329(6) 0.0511(5) 0.0315(11) Uani 1 1 d .
O7 O 0.8996(6) 0.6782(5) 0.5416(5) 0.0298(10) Uani 1 1 d .
O8 O 1.0444(6) 0.6407(5) 0.3459(4) 0.0258(10) Uani 1 1 d .
O9 O 0.6934(6) 0.5990(6) 1.0010(4) 0.0288(10) Uani 1 1 d .
H9A H 0.7373 0.7008 0.9870 0.035 Uiso 1 1 d R
H9B H 0.5880 0.6402 1.0027 0.035 Uiso 1 1 d R
N1 N 0.5667(7) 1.1432(6) 0.6514(6) 0.0271(12) Uani 1 1 d .
N2 N 0.7123(7) 1.0249(7) 0.2545(5) 0.0268(12) Uani 1 1 d .
H2 H 0.6118 1.0816 0.2403 0.032 Uiso 1 1 d R
C1 C 0.6874(8) 1.2212(8) 0.5364(7) 0.0295(15) Uani 1 1 d .
H1A H 0.7960 1.1719 0.5497 0.035 Uiso 1 1 calc R
H1B H 0.6783 1.3365 0.5327 0.035 Uiso 1 1 calc R
C2 C 0.6690(9) 1.2068(8) 0.4034(7) 0.0297(15) Uani 1 1 d .
H2A H 0.5551 1.2348 0.3973 0.036 Uiso 1 1 calc R
H2B H 0.7314 1.2842 0.3318 0.036 Uiso 1 1 calc R
C3 C 0.7275(9) 1.0352(8) 0.3873(6) 0.0285(15) Uani 1 1 d .
H3A H 0.8406 1.0059 0.3954 0.034 Uiso 1 1 calc R
H3B H 0.6631 0.9578 0.4573 0.034 Uiso 1 1 calc R
C4 C 0.7265(9) 0.8529(9) 0.2426(7) 0.0326(16) Uani 1 1 d .
H4A H 0.8318 0.7955 0.2585 0.039 Uiso 1 1 calc R
H4B H 0.7220 0.8573 0.1526 0.039 Uiso 1 1 calc R
C5 C 0.5923(9) 0.7569(8) 0.3396(7) 0.0311(16) Uani 1 1 d .
H5A H 0.5868 0.6618 0.3109 0.037 Uiso 1 1 calc R
H5B H 0.6188 0.7181 0.4269 0.037 Uiso 1 1 calc R
C6 C 0.6274(9) 1.1078(8) 0.7749(7) 0.0288(15) Uani 1 1 d .
H6A H 0.5352 1.1208 0.8468 0.035 Uiso 1 1 calc R
H6B H 0.6990 1.1883 0.7639 0.035 Uiso 1 1 calc R
C7 C 0.7194(8) 0.9369(8) 0.8146(7) 0.0276(14) Uani 1 1 d .
C8 C 0.8320(9) 1.1174(9) 0.1413(7) 0.0329(16) Uani 1 1 d .
H8A H 0.9178 1.0404 0.1067 0.039 Uiso 1 1 calc R
H8B H 0.8818 1.1862 0.1732 0.039 Uiso 1 1 calc R
C9 C 0.7467(8) 1.2235(8) 0.0309(7) 0.0266(14) Uani 1 1 d .
C10 C 0.9841(8) 0.5933(7) 0.4670(6) 0.0252(14) Uani 1 1 d .

loop_
_atom_site_aniso_label
_atom_site_aniso_U_11
_atom_site_aniso_U_22
_atom_site_aniso_U_33
_atom_site_aniso_U_23
_atom_site_aniso_U_13
_atom_site_aniso_U_12
U 0.02536(15) 0.01986(14) 0.02433(15) -0.00613(9) -0.00643(9) -0.00375(9)
O1 0.024(2) 0.030(2) 0.034(3) -0.009(2) -0.007(2) -0.0077(19)
O2 0.028(2) 0.027(2) 0.038(3) -0.009(2) -0.012(2) -0.0013(19)
O3 0.041(3) 0.021(2) 0.028(3) -0.0082(19) -0.010(2) 0.002(2)
O4 0.038(3) 0.030(2) 0.027(3) -0.006(2) -0.011(2) -0.001(2)
O5 0.033(3) 0.021(2) 0.027(2) -0.0029(18) -0.002(2) -0.0038(19)
O6 0.027(3) 0.031(3) 0.034(3) -0.004(2) -0.008(2) -0.004(2)
O7 0.038(3) 0.022(2) 0.030(3) -0.0097(19) -0.007(2) 0.001(2)
O8 0.033(3) 0.022(2) 0.022(2) -0.0052(18) -0.0086(19) -0.0020(19)
O9 0.029(2) 0.029(2) 0.027(2) -0.0065(19) -0.0036(19) -0.0042(19)
N1 0.034(3) 0.023(3) 0.027(3) -0.009(2) -0.012(2) -0.002(2)
N2 0.025(3) 0.031(3) 0.026(3) -0.007(2) -0.006(2) -0.009(2)
C1 0.024(3) 0.031(4) 0.039(4) -0.015(3) -0.010(3) -0.004(3)
C2 0.032(4) 0.025(3) 0.031(4) -0.002(3) -0.007(3) -0.008(3)
C3 0.034(4) 0.034(4) 0.017(3) -0.003(3) -0.008(3) -0.005(3)
C4 0.037(4) 0.035(4) 0.027(4) -0.013(3) -0.010(3) 0.004(3)
C5 0.039(4) 0.026(3) 0.031(4) -0.009(3) -0.020(3) 0.008(3)
C6 0.039(4) 0.018(3) 0.034(4) -0.008(3) -0.020(3) 0.005(3)
C7 0.031(4) 0.022(3) 0.027(4) -0.004(3) -0.003(3) -0.008(3)
C8 0.033(4) 0.041(4) 0.022(3) -0.002(3) -0.005(3) -0.012(3)
C9 0.032(4) 0.021(3) 0.027(4) -0.008(3) -0.004(3) -0.005(3)
C10 0.031(4) 0.018(3) 0.027(4) -0.001(3) -0.012(3) -0.003(3)

loop_
_atom_type_symbol
_atom_type_description
_atom_type_scat_dispersion_real
_atom_type_scat_dispersion_imag
_atom_type_scat_source
C C 0.0033 0.0016 'International Tables Vol C Tables 4.2.6.8 and 6.1.1.4'
H H 0.0000 0.0000 'International Tables Vol C Tables 4.2.6.8 and 6.1.1.4'
N N 0.0061 0.0033 'International Tables Vol C Tables 4.2.6.8 and 6.1.1.4'
O O 0.0106 0.0060 'International Tables Vol C Tables 4.2.6.8 and 6.1.1.4'
U U -9.6767 9.6646 'International Tables Vol C Tables 4.2.6.8 and 6.1.1.4'

loop_
_geom_angle_atom_site_label_1
_geom_angle_atom_site_label_2
_geom_angle_atom_site_label_3
_geom_angle
_geom_angle_site_symmetry_1
_geom_angle_site_symmetry_3
O1 U O2 178.5(2) . .
O1 U O5 88.42(19) . 1_546
O2 U O5 92.31(19) . 1_546
O1 U O3 90.61(19) . .
O2 U O3 89.43(19) . .
O5 U O3 149.48(16) 1_546 .
O1 U O8 89.16(18) . 2_766
O2 U O8 89.84(19) . 2_766
O5 U O8 71.37(15) 1_546 2_766
O3 U O8 139.13(15) . 2_766
O1 U O9 89.72(19) . .
O2 U O9 91.73(19) . .
O5 U O9 75.04(15) 1_546 .
O3 U O9 74.44(15) . .
O8 U O9 146.42(15) 2_766 .
O1 U O7 88.07(19) . .
O2 U O7 90.50(19) . .
O5 U O7 136.99(15) 1_546 .
O3 U O7 73.42(15) . .
O8 U O7 65.72(14) 2_766 .
O9 U O7 147.76(15) . .
C7 O3 U 130.7(4) . .
C9 O5 U 131.1(4) . 1_564
C10 O7 U 120.7(4) . .
C10 O8 U 120.7(4) . 2_766
U O9 H9A 97.2 . .
U O9 H9B 108.3 . .
H9A O9 H9B 98.3 . .
C5 N1 C1 111.6(5) 2_676 .
C5 N1 C6 111.3(5) 2_676 .
C1 N1 C6 110.2(5) . .
C3 N2 C8 112.7(5) . .
C3 N2 C4 114.4(5) . .
C8 N2 C4 108.7(5) . .
C3 N2 H2 106.8 . .
C8 N2 H2 103.4 . .
C4 N2 H2 110.3 . .
N1 C1 C2 114.3(6) . .
N1 C1 H1A 108.7 . .
C2 C1 H1A 108.7 . .
N1 C1 H1B 108.7 . .
C2 C1 H1B 108.7 . .
H1A C1 H1B 107.6 . .
C3 C2 C1 111.6(5) . .
C3 C2 H2A 109.3 . .
C1 C2 H2A 109.3 . .
C3 C2 H2B 109.3 . .
C1 C2 H2B 109.3 . .
H2A C2 H2B 108.0 . .
N2 C3 C2 110.7(5) . .
N2 C3 H3A 109.5 . .
C2 C3 H3A 109.5 . .
N2 C3 H3B 109.5 . .
C2 C3 H3B 109.5 . .
H3A C3 H3B 108.1 . .
N2 C4 C5 112.8(6) . .
N2 C4 H4A 109.0 . .
C5 C4 H4A 109.0 . .
N2 C4 H4B 109.0 . .
C5 C4 H4B 109.0 . .
H4A C4 H4B 107.8 . .
N1 C5 C4 111.8(5) 2_676 .
N1 C5 H5A 109.3 2_676 .
C4 C5 H5A 109.3 . .
N1 C5 H5B 109.3 2_676 .
C4 C5 H5B 109.3 . .
H5A C5 H5B 107.9 . .
N1 C6 C7 114.5(5) . .
N1 C6 H6A 108.6 . .
C7 C6 H6A 108.6 . .
N1 C6 H6B 108.6 . .
C7 C6 H6B 108.6 . .
H6A C6 H6B 107.6 . .
O4 C7 O3 125.4(6) . .
O4 C7 C6 116.8(6) . .
O3 C7 C6 117.7(6) . .
N2 C8 C9 110.6(6) . .
N2 C8 H8A 109.5 . .
C9 C8 H8A 109.5 . .
N2 C8 H8B 109.5 . .
C9 C8 H8B 109.5 . .
H8A C8 H8B 108.1 . .
O6 C9 O5 129.0(6) . .
O6 C9 C8 118.4(6) . .
O5 C9 C8 112.6(6) . .
O8 C10 O7 127.6(6) . .
O8 C10 C10 116.5(7) . 2_766
O7 C10 C10 115.9(7) . 2_766

loop_
_geom_bond_atom_site_label_1
_geom_bond_atom_site_label_2
_geom_bond_distance
_geom_bond_site_symmetry_2
U O1 1.768(5) .
U O2 1.768(5) .
U O5 2.335(4) 1_546
U O3 2.357(4) .
U O8 2.441(4) 2_766
U O9 2.445(4) .
U O7 2.450(5) .
O3 C7 1.274(8) .
O4 C7 1.249(8) .
O5 C9 1.281(8) .
O5 U 2.335(4) 1_564
O6 C9 1.231(8) .
O7 C10 1.248(8) .
O8 C10 1.248(8) .
O8 U 2.441(4) 2_766
O9 H9A 0.9732 .
O9 H9B 0.8995 .
N1 C5 1.460(8) 2_676
N1 C1 1.470(9) .
N1 C6 1.478(8) .
N2 C3 1.501(8) .
N2 C8 1.502(8) .
N2 C4 1.504(9) .
N2 H2 0.9279 .
C1 C2 1.526(10) .
C1 H1A 0.9700 .
C1 H1B 0.9700 .
C2 C3 1.514(9) .
C2 H2A 0.9700 .
C2 H2B 0.9700 .
C3 H3A 0.9700 .
C3 H3B 0.9700 .
C4 C5 1.522(10) .
C4 H4A 0.9700 .
C4 H4B 0.9700 .
C5 N1 1.460(8) 2_676
C5 H5A 0.9700 .
C5 H5B 0.9700 .
C6 C7 1.525(9) .
C6 H6A 0.9700 .
C6 H6B 0.9700 .
C8 C9 1.524(9) .
C8 H8A 0.9700 .
C8 H8B 0.9700 .
C10 C10 1.552(12) 2_766

loop_
_geom_hbond_atom_site_label_D
_geom_hbond_atom_site_label_H
_geom_hbond_atom_site_label_A
_geom_hbond_distance_DH
_geom_hbond_distance_HA
_geom_hbond_distance_DA
_geom_hbond_angle_DHA
_geom_hbond_site_symmetry_A
N2 H2 O6 0.93 2.09 2.659(7) 118.6 .
O9 H9A O4 0.97 1.72 2.647(7) 158.9 .
O9 H9B O6 0.90 1.86 2.723(6) 160.3 2_676
